data_4038218
loop_
_publ_author_name
'Helberg, Julian'
'Amp\&sler, Torsten'
'Zipse, Hendrik'

_publ_section_title
;
 Pyridinyl Amide Ion Pairs as Lewis Base Organocatalysts.
;
_journal_name_full 'The Journal of organic chemistry'
_journal_paper_doi 10.1021/acs.joc.0c00114
_journal_year 2020
_chemical_formula_moiety 'C24 H20 P, C12 H8 N3 O2 S'
_chemical_formula_sum 'C36 H28 N3 O2 P S'
_chemical_formula_weight 597.64
_chemical_name_common 500a
_space_group_crystal_system monoclinic
_space_group_IT_number 14
_space_group_name_Hall '-P 2yn'
_space_group_name_H-M_alt 'P 1 21/n 1'
_atom_sites_solution_hydrogens geom
_audit_block_code C12H8N3O2S_PPh4_xv131_zipse
_audit_creation_method 'APEX3 v2018.7-2'
_audit_update_record 28-Feb-19
_cell_angle_alpha 90
_cell_angle_beta 96.5850(10)
_cell_angle_gamma 90
_cell_formula_units_Z 4
_cell_length_a 7.6885(2)
_cell_length_b 16.2545(3)
_cell_length_c 24.4389(6)
_cell_measurement_reflns_used 9975
_cell_measurement_temperature 298.(2)
_cell_measurement_theta_max 27.4815
_cell_measurement_theta_min 2.7023
_cell_volume 3034.05(12)
_computing_cell_refinement 'SAINT V8.38A (Bruker AXS Inc., 2017)'
_computing_data_collection 'APEX3 v2016.5-0, Bruker AXS (2016)'
_computing_data_reduction 'SAINT V8.38A (Bruker AXS Inc., 2017)'
_computing_molecular_graphics 'shelXle (C.B. Huebschle, rev 924)'
_computing_structure_refinement 'SHELXL-2018/3 (Sheldrick, 2018)'
_computing_structure_solution 'SHELXT 2014/5 (Sheldrick, 2014)'
_diffrn_ambient_temperature 298.(2)
_diffrn_detector_area_resol_mean 7.3910
_diffrn_measured_fraction_theta_full 0.997
_diffrn_measured_fraction_theta_max 0.998
_diffrn_measurement_device 'fixed-chi three-circle diffractometer'
_diffrn_measurement_device_type 'Bruker D8 Venture TXS'
_diffrn_measurement_method 'mix of phi and omega scans'
_diffrn_radiation_monochromator 'focusing mirrors'
_diffrn_radiation_type MoK\a
_diffrn_radiation_wavelength 0.71073
_diffrn_reflns_av_R_equivalents 0.0445
_diffrn_reflns_av_unetI/netI 0.0263
_diffrn_reflns_Laue_measured_fraction_full 0.997
_diffrn_reflns_Laue_measured_fraction_max 0.998
_diffrn_reflns_limit_h_max 9
_diffrn_reflns_limit_h_min -9
_diffrn_reflns_limit_k_max 21
_diffrn_reflns_limit_k_min -21
_diffrn_reflns_limit_l_max 31
_diffrn_reflns_limit_l_min -31
_diffrn_reflns_number 53726
_diffrn_reflns_point_group_measured_fraction_full 0.997
_diffrn_reflns_point_group_measured_fraction_max 0.998
_diffrn_reflns_theta_full 25.242
_diffrn_reflns_theta_max 27.484
_diffrn_reflns_theta_min 2.886
_diffrn_source 'rotating anode (TXS)'
_diffrn_source_current 50
_diffrn_source_power 2.5
_diffrn_source_type 'Bruker TXS'
_diffrn_source_voltage 50
_exptl_absorpt_coefficient_mu 0.197
_exptl_absorpt_correction_T_max 1.00
_exptl_absorpt_correction_T_min 0.97
_exptl_absorpt_correction_type multi-scan
_exptl_absorpt_process_details
;
SADABS-2016/2 - Bruker AXS area detector scaling and absorption correction
;
_exptl_crystal_colour colourless
_exptl_crystal_density_diffrn 1.308
_exptl_crystal_density_method 'not measured'
_exptl_crystal_description rod
_exptl_crystal_F_000 1248
_exptl_crystal_size_max 0.090
_exptl_crystal_size_mid 0.030
_exptl_crystal_size_min 0.020
_refine_diff_density_max 0.230
_refine_diff_density_min -0.339
_refine_diff_density_rms 0.040
_refine_ls_extinction_method none
_refine_ls_goodness_of_fit_ref 1.049
_refine_ls_hydrogen_treatment constr
_refine_ls_matrix_type full
_refine_ls_number_parameters 388
_refine_ls_number_reflns 6928
_refine_ls_number_restraints 0
_refine_ls_restrained_S_all 1.049
_refine_ls_R_factor_all 0.0615
_refine_ls_R_factor_gt 0.0451
_refine_ls_shift/su_max 0.001
_refine_ls_shift/su_mean 0.000
_refine_ls_structure_factor_coef Fsqd
_refine_ls_weighting_details 'w=1/[\s^2^(Fo^2^)+(0.0454P)^2^+1.3783P] where P=(Fo^2^+2Fc^2^)/3'
_refine_ls_weighting_scheme calc
_refine_ls_wR_factor_gt 0.1074
_refine_ls_wR_factor_ref 0.1156
_reflns_Friedel_coverage 0.000
_reflns_number_gt 5477
_reflns_number_total 6928
_reflns_threshold_expression 'I > 2\s(I)'
_cod_data_source_file jo0c00114_si_002.cif
_cod_data_source_block xv131
_cod_depositor_comments
;
The following automatic conversions were performed:

data item '_exptl_absorpt_correction_type' value 'Multi-Scan' was
changed to 'multi-scan' in accordance with the
/home/data/users/saulius/crontab/automatic-downloads/rss-feeds/ACS/lib/dictionaries/cif_core.dic
dictionary named 'cif_core.dic' version 2.4.2 last updated on
2011-04-26.

Automatic conversion script
Id: cif_fix_values 7556 2019-12-06 15:28:31Z antanas 
;
_cod_database_code 4038218
_shelx_estimated_absorpt_t_min 0.982
_shelx_estimated_absorpt_t_max 0.996
_shelx_space_group_comment
;
The symmetry employed for this shelxl refinement is uniquely defined
by the following loop, which should always be used as a source of
symmetry information in preference to the above space-group names.
They are only intended as comments.
;

loop_
_space_group_symop_operation_xyz
'x, y, z'
'-x+1/2, y+1/2, -z+1/2'
'-x, -y, -z'
'x-1/2, -y-1/2, z-1/2'

loop_
_atom_site_label
_atom_site_type_symbol
_atom_site_fract_x
_atom_site_fract_y
_atom_site_fract_z
_atom_site_U_iso_or_equiv
_atom_site_adp_type
_atom_site_occupancy
_atom_site_site_symmetry_order
_atom_site_calc_flag
_atom_site_refinement_flags_posn
_atom_site_refinement_flags_adp
_atom_site_refinement_flags_occupancy
_atom_site_disorder_assembly
_atom_site_disorder_group
S1 S 0.35467(7) 0.30458(3) 0.38985(2) 0.04651(14) Uani 1 1 d . . . . .
P1 P 0.03379(6) 0.67316(3) 0.33128(2) 0.03479(12) Uani 1 1 d . . . . .
O1 O 0.3128(2) 0.33371(11) 0.33427(7) 0.0716(5) Uani 1 1 d . . . . .
O2 O 0.4465(2) 0.36295(10) 0.42700(8) 0.0732(5) Uani 1 1 d . . . . .
N1 N 0.4517(2) 0.21781(10) 0.39156(7) 0.0446(4) Uani 1 1 d . . . . .
N2 N 0.4007(2) 0.08307(9) 0.42447(6) 0.0404(4) Uani 1 1 d . . . . .
N3 N 0.8419(2) -0.02814(12) 0.36701(8) 0.0550(5) Uani 1 1 d . . . . .
C1 C 0.1633(2) 0.27230(11) 0.41681(7) 0.0389(4) Uani 1 1 d . . . . .
C2 C 0.0130(3) 0.31556(13) 0.42502(8) 0.0481(5) Uani 1 1 d . . . . .
H2 H 0.001637 0.371333 0.416885 0.058 Uiso 1 1 calc R U . . .
C3 C -0.1191(3) 0.27209(16) 0.44579(9) 0.0558(6) Uani 1 1 d . . . . .
H3 H -0.221738 0.298934 0.452096 0.067 Uiso 1 1 calc R U . . .
C4 C -0.1004(3) 0.18941(16) 0.45729(9) 0.0566(6) Uani 1 1 d . . . . .
H4 H -0.191343 0.161390 0.471133 0.068 Uiso 1 1 calc R U . . .
C5 C 0.0503(3) 0.14688(14) 0.44876(8) 0.0482(5) Uani 1 1 d . . . . .
H5 H 0.060887 0.090935 0.456398 0.058 Uiso 1 1 calc R U . . .
C6 C 0.1848(2) 0.18982(11) 0.42856(7) 0.0366(4) Uani 1 1 d . . . . .
C7 C 0.3570(2) 0.15910(11) 0.41404(7) 0.0359(4) Uani 1 1 d . . . . .
C8 C 0.5509(2) 0.05038(11) 0.40558(7) 0.0380(4) Uani 1 1 d . . . . .
C9 C 0.6657(3) 0.00170(11) 0.43943(8) 0.0435(4) Uani 1 1 d . . . . .
H9 H 0.648202 -0.006184 0.476086 0.052 Uiso 1 1 calc R U . . .
C10 C 0.8049(3) -0.03475(13) 0.41879(9) 0.0504(5) Uani 1 1 d . . . . .
H10 H 0.879484 -0.066642 0.442801 0.060 Uiso 1 1 calc R U . . .
C11 C 0.7293(3) 0.01804(15) 0.33477(9) 0.0583(6) Uani 1 1 d . . . . .
H11 H 0.749424 0.024009 0.298173 0.070 Uiso 1 1 calc R U . . .
C12 C 0.5866(3) 0.05737(14) 0.35107(8) 0.0494(5) Uani 1 1 d . . . . .
H12 H 0.513976 0.088521 0.326019 0.059 Uiso 1 1 calc R U . . .
C13 C -0.1264(2) 0.73565(11) 0.29155(8) 0.0385(4) Uani 1 1 d . . . . .
C14 C -0.1246(3) 0.74844(14) 0.23586(9) 0.0542(5) Uani 1 1 d . . . . .
H14 H -0.035209 0.726524 0.217754 0.065 Uiso 1 1 calc R U . . .
C15 C -0.2566(4) 0.79408(18) 0.20713(11) 0.0730(7) Uani 1 1 d . . . . .
H15 H -0.256017 0.802514 0.169512 0.088 Uiso 1 1 calc R U . . .
C16 C -0.3878(3) 0.82688(15) 0.23333(11) 0.0677(7) Uani 1 1 d . . . . .
H16 H -0.476594 0.856965 0.213473 0.081 Uiso 1 1 calc R U . . .
C17 C -0.3891(3) 0.81562(15) 0.28885(11) 0.0630(6) Uani 1 1 d . . . . .
H17 H -0.477383 0.839034 0.306730 0.076 Uiso 1 1 calc R U . . .
C18 C -0.2600(3) 0.76978(14) 0.31817(10) 0.0546(5) Uani 1 1 d . . . . .
H18 H -0.261987 0.761566 0.355755 0.066 Uiso 1 1 calc R U . . .
C19 C 0.1833(2) 0.73497(11) 0.37524(7) 0.0371(4) Uani 1 1 d . . . . .
C20 C 0.1639(3) 0.81963(11) 0.37897(8) 0.0436(4) Uani 1 1 d . . . . .
H20 H 0.070035 0.846010 0.358852 0.052 Uiso 1 1 calc R U . . .
C21 C 0.2859(3) 0.86446(13) 0.41300(9) 0.0560(6) Uani 1 1 d . . . . .
H21 H 0.275006 0.921308 0.415282 0.067 Uiso 1 1 calc R U . . .
C22 C 0.4225(3) 0.82515(15) 0.44331(9) 0.0590(6) Uani 1 1 d . . . . .
H22 H 0.502649 0.855566 0.466485 0.071 Uiso 1 1 calc R U . . .
C23 C 0.4422(3) 0.74148(16) 0.43984(9) 0.0582(6) Uani 1 1 d . . . . .
H23 H 0.535175 0.715412 0.460622 0.070 Uiso 1 1 calc R U . . .
C24 C 0.3240(3) 0.69619(13) 0.40547(9) 0.0511(5) Uani 1 1 d . . . . .
H24 H 0.338377 0.639621 0.402503 0.061 Uiso 1 1 calc R U . . .
C25 C 0.1627(2) 0.61527(11) 0.28803(7) 0.0362(4) Uani 1 1 d . . . . .
C26 C 0.2645(3) 0.65852(12) 0.25381(8) 0.0447(4) Uani 1 1 d . . . . .
H26 H 0.265137 0.715734 0.254018 0.054 Uiso 1 1 calc R U . . .
C27 C 0.3638(3) 0.61598(14) 0.21982(9) 0.0504(5) Uani 1 1 d . . . . .
H27 H 0.430751 0.644614 0.196788 0.061 Uiso 1 1 calc R U . . .
C28 C 0.3645(3) 0.53092(14) 0.21976(9) 0.0534(5) Uani 1 1 d . . . . .
H28 H 0.429031 0.502423 0.195968 0.064 Uiso 1 1 calc R U . . .
C29 C 0.2696(3) 0.48857(13) 0.25491(10) 0.0550(5) Uani 1 1 d . . . . .
H29 H 0.273861 0.431405 0.255797 0.066 Uiso 1 1 calc R U . . .
C30 C 0.1681(3) 0.53004(12) 0.28888(8) 0.0464(5) Uani 1 1 d . . . . .
H30 H 0.103446 0.500893 0.312315 0.056 Uiso 1 1 calc R U . . .
C31 C -0.0882(2) 0.60654(11) 0.37146(7) 0.0393(4) Uani 1 1 d . . . . .
C32 C -0.0700(3) 0.60988(14) 0.42800(8) 0.0575(6) Uani 1 1 d . . . . .
H32 H 0.014470 0.643719 0.446693 0.069 Uiso 1 1 calc R U . . .
C33 C -0.1781(4) 0.56258(17) 0.45708(10) 0.0753(8) Uani 1 1 d . . . . .
H33 H -0.166510 0.565214 0.495343 0.090 Uiso 1 1 calc R U . . .
C34 C -0.3020(3) 0.51200(14) 0.42997(10) 0.0628(6) Uani 1 1 d . . . . .
H34 H -0.372927 0.479934 0.449801 0.075 Uiso 1 1 calc R U . . .
C35 C -0.3210(3) 0.50874(14) 0.37373(10) 0.0590(6) Uani 1 1 d . . . . .
H35 H -0.404754 0.474208 0.355343 0.071 Uiso 1 1 calc R U . . .
C36 C -0.2171(3) 0.55624(14) 0.34427(9) 0.0545(5) Uani 1 1 d . . . . .
H36 H -0.232860 0.554834 0.305980 0.065 Uiso 1 1 calc R U . . .

loop_
_atom_site_aniso_label
_atom_site_aniso_U_11
_atom_site_aniso_U_22
_atom_site_aniso_U_33
_atom_site_aniso_U_23
_atom_site_aniso_U_13
_atom_site_aniso_U_12
S1 0.0412(3) 0.0391(3) 0.0603(3) 0.0081(2) 0.0106(2) -0.0045(2)
P1 0.0363(2) 0.0348(2) 0.0328(2) -0.00145(18) 0.00193(18) -0.00347(18)
O1 0.0769(11) 0.0714(11) 0.0701(11) 0.0335(9) 0.0244(9) 0.0166(9)
O2 0.0583(10) 0.0483(9) 0.1126(15) -0.0119(9) 0.0090(10) -0.0191(8)
N1 0.0363(8) 0.0410(9) 0.0577(10) 0.0089(7) 0.0112(7) -0.0036(7)
N2 0.0408(8) 0.0399(8) 0.0413(8) 0.0050(7) 0.0088(7) -0.0018(7)
N3 0.0500(10) 0.0626(11) 0.0535(11) 0.0063(9) 0.0115(8) 0.0104(9)
C1 0.0342(9) 0.0456(10) 0.0360(9) -0.0032(8) -0.0002(7) -0.0042(8)
C2 0.0439(11) 0.0539(12) 0.0450(11) -0.0060(9) -0.0010(9) 0.0058(9)
C3 0.0358(10) 0.0812(16) 0.0501(12) -0.0144(11) 0.0040(9) 0.0050(10)
C4 0.0412(11) 0.0761(16) 0.0549(13) -0.0064(11) 0.0155(10) -0.0140(11)
C5 0.0447(11) 0.0540(12) 0.0470(11) 0.0008(9) 0.0106(9) -0.0127(9)
C6 0.0345(9) 0.0451(10) 0.0299(8) -0.0014(7) 0.0019(7) -0.0048(7)
C7 0.0330(9) 0.0424(10) 0.0318(9) 0.0014(7) 0.0013(7) -0.0062(7)
C8 0.0376(9) 0.0350(9) 0.0418(10) 0.0023(7) 0.0060(8) -0.0072(7)
C9 0.0494(11) 0.0412(10) 0.0404(10) 0.0101(8) 0.0079(8) -0.0012(8)
C10 0.0495(12) 0.0494(11) 0.0519(12) 0.0114(9) 0.0046(9) 0.0076(9)
C11 0.0595(14) 0.0778(16) 0.0389(11) 0.0070(10) 0.0114(10) 0.0128(12)
C12 0.0473(11) 0.0615(13) 0.0391(10) 0.0075(9) 0.0031(9) 0.0094(10)
C13 0.0360(9) 0.0387(9) 0.0399(10) -0.0018(8) 0.0004(8) -0.0021(7)
C14 0.0539(12) 0.0664(14) 0.0424(11) 0.0052(10) 0.0052(9) 0.0140(11)
C15 0.0733(17) 0.0926(19) 0.0511(14) 0.0154(13) -0.0017(12) 0.0254(15)
C16 0.0547(14) 0.0650(15) 0.0789(18) 0.0100(13) -0.0112(12) 0.0128(12)
C17 0.0443(12) 0.0646(15) 0.0800(17) -0.0053(13) 0.0068(11) 0.0124(11)
C18 0.0482(12) 0.0650(14) 0.0511(12) -0.0027(10) 0.0077(10) 0.0061(10)
C19 0.0365(9) 0.0386(9) 0.0359(9) -0.0036(7) 0.0032(7) -0.0069(7)
C20 0.0458(11) 0.0394(10) 0.0460(11) -0.0020(8) 0.0070(8) -0.0059(8)
C21 0.0674(14) 0.0437(11) 0.0578(13) -0.0105(10) 0.0102(11) -0.0186(10)
C22 0.0584(14) 0.0709(15) 0.0469(12) -0.0113(11) 0.0028(10) -0.0290(12)
C23 0.0452(12) 0.0755(16) 0.0509(13) 0.0005(11) -0.0076(10) -0.0095(11)
C24 0.0497(12) 0.0479(11) 0.0532(12) -0.0026(9) -0.0058(10) -0.0015(9)
C25 0.0366(9) 0.0373(9) 0.0341(9) -0.0020(7) 0.0007(7) -0.0012(7)
C26 0.0439(10) 0.0393(10) 0.0512(11) 0.0031(8) 0.0065(9) -0.0037(8)
C27 0.0435(11) 0.0588(13) 0.0509(12) 0.0034(10) 0.0137(9) -0.0032(9)
C28 0.0474(12) 0.0584(13) 0.0560(13) -0.0105(10) 0.0126(10) 0.0058(10)
C29 0.0627(14) 0.0388(11) 0.0651(14) -0.0043(10) 0.0139(11) 0.0045(10)
C30 0.0545(12) 0.0384(10) 0.0473(11) 0.0029(8) 0.0102(9) -0.0019(9)
C31 0.0422(10) 0.0391(9) 0.0369(9) -0.0022(7) 0.0054(8) -0.0063(8)
C32 0.0718(15) 0.0613(13) 0.0386(11) -0.0025(10) 0.0032(10) -0.0281(11)
C33 0.101(2) 0.0823(18) 0.0437(13) -0.0006(12) 0.0136(13) -0.0429(16)
C34 0.0716(16) 0.0572(13) 0.0632(15) 0.0011(11) 0.0223(12) -0.0233(12)
C35 0.0545(13) 0.0591(13) 0.0637(14) -0.0076(11) 0.0079(11) -0.0239(11)
C36 0.0561(13) 0.0640(13) 0.0427(11) -0.0058(10) 0.0022(9) -0.0207(11)

loop_
_atom_type_symbol
_atom_type_description
_atom_type_scat_dispersion_real
_atom_type_scat_dispersion_imag
_atom_type_scat_source
C C 0.0033 0.0016 'International Tables Vol C Tables 4.2.6.8 and 6.1.1.4'
H H 0.0000 0.0000 'International Tables Vol C Tables 4.2.6.8 and 6.1.1.4'
N N 0.0061 0.0033 'International Tables Vol C Tables 4.2.6.8 and 6.1.1.4'
O O 0.0106 0.0060 'International Tables Vol C Tables 4.2.6.8 and 6.1.1.4'
P P 0.1023 0.0942 'International Tables Vol C Tables 4.2.6.8 and 6.1.1.4'
S S 0.1246 0.1234 'International Tables Vol C Tables 4.2.6.8 and 6.1.1.4'

loop_
_geom_angle_atom_site_label_1
_geom_angle_atom_site_label_2
_geom_angle_atom_site_label_3
_geom_angle
_geom_angle_site_symmetry_1
_geom_angle_site_symmetry_3
_geom_angle_publ_flag
O1 S1 O2 114.74(11) . . ?
O1 S1 N1 111.66(10) . . ?
O2 S1 N1 111.84(10) . . ?
O1 S1 C1 110.19(10) . . ?
O2 S1 C1 109.32(10) . . ?
N1 S1 C1 97.78(9) . . ?
C19 P1 C13 111.16(9) . . ?
C19 P1 C25 106.73(8) . . ?
C13 P1 C25 111.65(9) . . ?
C19 P1 C31 110.49(8) . . ?
C13 P1 C31 105.56(9) . . ?
C25 P1 C31 111.33(9) . . ?
C7 N1 S1 111.23(13) . . ?
C7 N2 C8 120.16(15) . . ?
C10 N3 C11 114.30(18) . . ?
C6 C1 C2 123.04(18) . . ?
C6 C1 S1 106.45(14) . . ?
C2 C1 S1 130.49(16) . . ?
C3 C2 C1 117.0(2) . . ?
C3 C2 H2 121.5 . . ?
C1 C2 H2 121.5 . . ?
C4 C3 C2 120.7(2) . . ?
C4 C3 H3 119.6 . . ?
C2 C3 H3 119.6 . . ?
C3 C4 C5 121.7(2) . . ?
C3 C4 H4 119.1 . . ?
C5 C4 H4 119.1 . . ?
C6 C5 C4 118.3(2) . . ?
C6 C5 H5 120.9 . . ?
C4 C5 H5 120.9 . . ?
C1 C6 C5 119.26(18) . . ?
C1 C6 C7 111.33(16) . . ?
C5 C6 C7 129.34(18) . . ?
N2 C7 N1 127.68(17) . . ?
N2 C7 C6 119.18(16) . . ?
N1 C7 C6 113.13(16) . . ?
C9 C8 C12 115.77(18) . . ?
C9 C8 N2 120.92(17) . . ?
C12 C8 N2 123.03(17) . . ?
C10 C9 C8 119.88(18) . . ?
C10 C9 H9 120.1 . . ?
C8 C9 H9 120.1 . . ?
N3 C10 C9 125.17(19) . . ?
N3 C10 H10 117.4 . . ?
C9 C10 H10 117.4 . . ?
N3 C11 C12 125.4(2) . . ?
N3 C11 H11 117.3 . . ?
C12 C11 H11 117.3 . . ?
C11 C12 C8 119.48(19) . . ?
C11 C12 H12 120.3 . . ?
C8 C12 H12 120.3 . . ?
C14 C13 C18 119.51(19) . . ?
C14 C13 P1 122.41(15) . . ?
C18 C13 P1 118.04(15) . . ?
C13 C14 C15 119.5(2) . . ?
C13 C14 H14 120.2 . . ?
C15 C14 H14 120.2 . . ?
C16 C15 C14 120.7(2) . . ?
C16 C15 H15 119.6 . . ?
C14 C15 H15 119.6 . . ?
C15 C16 C17 120.2(2) . . ?
C15 C16 H16 119.9 . . ?
C17 C16 H16 119.9 . . ?
C16 C17 C18 120.1(2) . . ?
C16 C17 H17 119.9 . . ?
C18 C17 H17 119.9 . . ?
C17 C18 C13 120.0(2) . . ?
C17 C18 H18 120.0 . . ?
C13 C18 H18 120.0 . . ?
C20 C19 C24 119.86(17) . . ?
C20 C19 P1 121.97(15) . . ?
C24 C19 P1 118.16(14) . . ?
C21 C20 C19 119.3(2) . . ?
C21 C20 H20 120.3 . . ?
C19 C20 H20 120.3 . . ?
C22 C21 C20 120.2(2) . . ?
C22 C21 H21 119.9 . . ?
C20 C21 H21 119.9 . . ?
C21 C22 C23 120.8(2) . . ?
C21 C22 H22 119.6 . . ?
C23 C22 H22 119.6 . . ?
C22 C23 C24 119.8(2) . . ?
C22 C23 H23 120.1 . . ?
C24 C23 H23 120.1 . . ?
C23 C24 C19 120.1(2) . . ?
C23 C24 H24 120.0 . . ?
C19 C24 H24 120.0 . . ?
C30 C25 C26 119.55(18) . . ?
C30 C25 P1 122.18(15) . . ?
C26 C25 P1 118.23(14) . . ?
C27 C26 C25 119.69(18) . . ?
C27 C26 H26 120.2 . . ?
C25 C26 H26 120.2 . . ?
C26 C27 C28 120.35(19) . . ?
C26 C27 H27 119.8 . . ?
C28 C27 H27 119.8 . . ?
C29 C28 C27 119.86(19) . . ?
C29 C28 H28 120.1 . . ?
C27 C28 H28 120.1 . . ?
C28 C29 C30 120.62(19) . . ?
C28 C29 H29 119.7 . . ?
C30 C29 H29 119.7 . . ?
C29 C30 C25 119.85(19) . . ?
C29 C30 H30 120.1 . . ?
C25 C30 H30 120.1 . . ?
C32 C31 C36 119.17(18) . . ?
C32 C31 P1 121.78(15) . . ?
C36 C31 P1 118.72(15) . . ?
C31 C32 C33 119.7(2) . . ?
C31 C32 H32 120.1 . . ?
C33 C32 H32 120.1 . . ?
C34 C33 C32 120.6(2) . . ?
C34 C33 H33 119.7 . . ?
C32 C33 H33 119.7 . . ?
C35 C34 C33 119.9(2) . . ?
C35 C34 H34 120.1 . . ?
C33 C34 H34 120.1 . . ?
C34 C35 C36 120.3(2) . . ?
C34 C35 H35 119.9 . . ?
C36 C35 H35 119.9 . . ?
C35 C36 C31 120.3(2) . . ?
C35 C36 H36 119.8 . . ?
C31 C36 H36 119.8 . . ?

loop_
_geom_bond_atom_site_label_1
_geom_bond_atom_site_label_2
_geom_bond_distance
_geom_bond_site_symmetry_2
_geom_bond_publ_flag
S1 O1 1.4397(17) . ?
S1 O2 1.4408(17) . ?
S1 N1 1.5941(17) . ?
S1 C1 1.7595(19) . ?
P1 C19 1.7893(18) . ?
P1 C13 1.7938(19) . ?
P1 C25 1.7957(18) . ?
P1 C31 1.7963(18) . ?
N1 C7 1.355(2) . ?
N2 C7 1.298(2) . ?
N2 C8 1.397(2) . ?
N3 C10 1.333(3) . ?
N3 C11 1.333(3) . ?
C1 C6 1.377(3) . ?
C1 C2 1.387(3) . ?
C2 C3 1.381(3) . ?
C2 H2 0.9300 . ?
C3 C4 1.377(3) . ?
C3 H3 0.9300 . ?
C4 C5 1.386(3) . ?
C4 H4 0.9300 . ?
C5 C6 1.384(3) . ?
C5 H5 0.9300 . ?
C6 C7 1.496(2) . ?
C8 C9 1.386(3) . ?
C8 C12 1.395(3) . ?
C9 C10 1.369(3) . ?
C9 H9 0.9300 . ?
C10 H10 0.9300 . ?
C11 C12 1.368(3) . ?
C11 H11 0.9300 . ?
C12 H12 0.9300 . ?
C13 C14 1.378(3) . ?
C13 C18 1.393(3) . ?
C14 C15 1.382(3) . ?
C14 H14 0.9300 . ?
C15 C16 1.363(4) . ?
C15 H15 0.9300 . ?
C16 C17 1.370(4) . ?
C16 H16 0.9300 . ?
C17 C18 1.375(3) . ?
C17 H17 0.9300 . ?
C18 H18 0.9300 . ?
C19 C20 1.388(3) . ?
C19 C24 1.389(3) . ?
C20 C21 1.387(3) . ?
C20 H20 0.9300 . ?
C21 C22 1.372(3) . ?
C21 H21 0.9300 . ?
C22 C23 1.372(3) . ?
C22 H22 0.9300 . ?
C23 C24 1.378(3) . ?
C23 H23 0.9300 . ?
C24 H24 0.9300 . ?
C25 C30 1.386(3) . ?
C25 C26 1.399(3) . ?
C26 C27 1.377(3) . ?
C26 H26 0.9300 . ?
C27 C28 1.383(3) . ?
C27 H27 0.9300 . ?
C28 C29 1.374(3) . ?
C28 H28 0.9300 . ?
C29 C30 1.379(3) . ?
C29 H29 0.9300 . ?
C30 H30 0.9300 . ?
C31 C32 1.374(3) . ?
C31 C36 1.394(3) . ?
C32 C33 1.387(3) . ?
C32 H32 0.9300 . ?
C33 C34 1.370(3) . ?
C33 H33 0.9300 . ?
C34 C35 1.366(3) . ?
C34 H34 0.9300 . ?
C35 C36 1.373(3) . ?
C35 H35 0.9300 . ?
C36 H36 0.9300 . ?

loop_
_geom_torsion_atom_site_label_1
_geom_torsion_atom_site_label_2
_geom_torsion_atom_site_label_3
_geom_torsion_atom_site_label_4
_geom_torsion
_geom_torsion_site_symmetry_1
_geom_torsion_site_symmetry_2
_geom_torsion_site_symmetry_3
_geom_torsion_site_symmetry_4
_geom_torsion_publ_flag
O1 S1 N1 C7 -118.11(15) . . . . ?
O2 S1 N1 C7 111.78(15) . . . . ?
C1 S1 N1 C7 -2.70(15) . . . . ?
O1 S1 C1 C6 118.36(14) . . . . ?
O2 S1 C1 C6 -114.67(14) . . . . ?
N1 S1 C1 C6 1.80(14) . . . . ?
O1 S1 C1 C2 -60.2(2) . . . . ?
O2 S1 C1 C2 66.8(2) . . . . ?
N1 S1 C1 C2 -176.78(19) . . . . ?
C6 C1 C2 C3 -0.2(3) . . . . ?
S1 C1 C2 C3 178.16(16) . . . . ?
C1 C2 C3 C4 -0.4(3) . . . . ?
C2 C3 C4 C5 0.2(3) . . . . ?
C3 C4 C5 C6 0.5(3) . . . . ?
C2 C1 C6 C5 1.0(3) . . . . ?
S1 C1 C6 C5 -177.73(15) . . . . ?
C2 C1 C6 C7 178.27(17) . . . . ?
S1 C1 C6 C7 -0.44(18) . . . . ?
C4 C5 C6 C1 -1.1(3) . . . . ?
C4 C5 C6 C7 -177.85(18) . . . . ?
C8 N2 C7 N1 -8.7(3) . . . . ?
C8 N2 C7 C6 172.55(16) . . . . ?
S1 N1 C7 N2 -175.99(16) . . . . ?
S1 N1 C7 C6 2.8(2) . . . . ?
C1 C6 C7 N2 177.45(16) . . . . ?
C5 C6 C7 N2 -5.6(3) . . . . ?
C1 C6 C7 N1 -1.5(2) . . . . ?
C5 C6 C7 N1 175.49(19) . . . . ?
C7 N2 C8 C9 136.16(19) . . . . ?
C7 N2 C8 C12 -50.2(3) . . . . ?
C12 C8 C9 C10 1.0(3) . . . . ?
N2 C8 C9 C10 175.07(18) . . . . ?
C11 N3 C10 C9 -0.3(3) . . . . ?
C8 C9 C10 N3 -0.4(3) . . . . ?
C10 N3 C11 C12 0.5(4) . . . . ?
N3 C11 C12 C8 0.1(4) . . . . ?
C9 C8 C12 C11 -0.8(3) . . . . ?
N2 C8 C12 C11 -174.8(2) . . . . ?
C19 P1 C13 C14 107.45(18) . . . . ?
C25 P1 C13 C14 -11.6(2) . . . . ?
C31 P1 C13 C14 -132.72(18) . . . . ?
C19 P1 C13 C18 -74.77(17) . . . . ?
C25 P1 C13 C18 166.18(15) . . . . ?
C31 P1 C13 C18 45.06(18) . . . . ?
C18 C13 C14 C15 -0.8(3) . . . . ?
P1 C13 C14 C15 176.9(2) . . . . ?
C13 C14 C15 C16 0.4(4) . . . . ?
C14 C15 C16 C17 0.7(4) . . . . ?
C15 C16 C17 C18 -1.3(4) . . . . ?
C16 C17 C18 C13 0.9(4) . . . . ?
C14 C13 C18 C17 0.2(3) . . . . ?
P1 C13 C18 C17 -177.66(18) . . . . ?
C13 P1 C19 C20 3.93(19) . . . . ?
C25 P1 C19 C20 125.90(16) . . . . ?
C31 P1 C19 C20 -112.92(16) . . . . ?
C13 P1 C19 C24 -174.89(16) . . . . ?
C25 P1 C19 C24 -52.92(18) . . . . ?
C31 P1 C19 C24 68.26(18) . . . . ?
C24 C19 C20 C21 0.0(3) . . . . ?
P1 C19 C20 C21 -178.81(15) . . . . ?
C19 C20 C21 C22 -1.1(3) . . . . ?
C20 C21 C22 C23 1.0(3) . . . . ?
C21 C22 C23 C24 0.1(4) . . . . ?
C22 C23 C24 C19 -1.2(3) . . . . ?
C20 C19 C24 C23 1.2(3) . . . . ?
P1 C19 C24 C23 -179.98(17) . . . . ?
C19 P1 C25 C30 118.17(17) . . . . ?
C13 P1 C25 C30 -120.17(17) . . . . ?
C31 P1 C25 C30 -2.47(19) . . . . ?
C19 P1 C25 C26 -59.79(16) . . . . ?
C13 P1 C25 C26 61.86(17) . . . . ?
C31 P1 C25 C26 179.57(14) . . . . ?
C30 C25 C26 C27 2.5(3) . . . . ?
P1 C25 C26 C27 -179.50(15) . . . . ?
C25 C26 C27 C28 -0.6(3) . . . . ?
C26 C27 C28 C29 -1.9(3) . . . . ?
C27 C28 C29 C30 2.5(4) . . . . ?
C28 C29 C30 C25 -0.6(3) . . . . ?
C26 C25 C30 C29 -1.9(3) . . . . ?
P1 C25 C30 C29 -179.83(16) . . . . ?
C19 P1 C31 C32 3.8(2) . . . . ?
C13 P1 C31 C32 -116.48(19) . . . . ?
C25 P1 C31 C32 122.20(19) . . . . ?
C19 P1 C31 C36 177.15(16) . . . . ?
C13 P1 C31 C36 56.88(19) . . . . ?
C25 P1 C31 C36 -64.44(19) . . . . ?
C36 C31 C32 C33 0.8(4) . . . . ?
P1 C31 C32 C33 174.2(2) . . . . ?
C31 C32 C33 C34 0.6(4) . . . . ?
C32 C33 C34 C35 -0.8(4) . . . . ?
C33 C34 C35 C36 -0.3(4) . . . . ?
C34 C35 C36 C31 1.7(4) . . . . ?
C32 C31 C36 C35 -2.0(3) . . . . ?
P1 C31 C36 C35 -175.51(18) . . . . ?
